data_1542412
loop_
_publ_author_name
'Han, Ya-Ping'
'Song, Xian-Rong'
'Qiu, Yi-Feng'
'Zhang, Heng-Rui'
'Li, Lian-Hua'
'Jin, Dong-Po'
'Sun, Xiao-Qing'
'Liu, Xue-Yuan'
'Liang, Yong-Min'

_publ_section_title
;
 Lewis Acid Catalyzed [4 + 3] Cycloaddition of Propargylic Alcohols with
 Azides.
;
_journal_issue 5
_journal_name_full 'Organic letters'
_journal_page_first 940
_journal_paper_doi 10.1021/acs.orglett.5b03657
_journal_volume 18
_journal_year 2016
_chemical_formula_sum 'C32 H25 N2'
_chemical_formula_weight 437.54
_chemical_name_systematic
; 
 ? 
;
_space_group_IT_number 19
_symmetry_cell_setting orthorhombic
_symmetry_space_group_name_Hall 'P 2ac 2ab'
_symmetry_space_group_name_H-M 'P 21 21 21'
_atom_sites_solution_hydrogens geom
_atom_sites_solution_primary direct
_atom_sites_solution_secondary difmap
_audit_creation_method SHELXL-97
_cell_angle_alpha 90.00
_cell_angle_beta 90.00
_cell_angle_gamma 90.00
_cell_formula_units_Z 4
_cell_length_a 10.6146(8)
_cell_length_b 13.7299(11)
_cell_length_c 16.5455(14)
_cell_measurement_reflns_used 3401
_cell_measurement_temperature 296(2)
_cell_measurement_theta_max 22.19
_cell_measurement_theta_min 2.28
_cell_volume 2411.3(3)
_computing_cell_refinement 'Bruker SMART'
_computing_data_collection 'Bruker SMART APEX II'
_computing_data_reduction 'Bruker SMART'
_computing_structure_refinement 'SHELXL-97 (Sheldrick, 2008)'
_computing_structure_solution 'SHELXS-97 (Sheldrick, 2008)'
_diffrn_ambient_temperature 296(2)
_diffrn_measured_fraction_theta_full 0.997
_diffrn_measured_fraction_theta_max 0.997
_diffrn_measurement_device_type 'Bruker APEX II area detector'
_diffrn_measurement_method '\w scans'
_diffrn_radiation_monochromator graphite
_diffrn_radiation_source 'fine-focus sealed tube'
_diffrn_radiation_type MoK\a
_diffrn_radiation_wavelength 0.71073
_diffrn_reflns_av_R_equivalents 0.0330
_diffrn_reflns_av_sigmaI/netI 0.0401
_diffrn_reflns_limit_h_max 12
_diffrn_reflns_limit_h_min -13
_diffrn_reflns_limit_k_max 17
_diffrn_reflns_limit_k_min -12
_diffrn_reflns_limit_l_max 20
_diffrn_reflns_limit_l_min -20
_diffrn_reflns_number 13710
_diffrn_reflns_theta_full 26.34
_diffrn_reflns_theta_max 26.34
_diffrn_reflns_theta_min 1.93
_exptl_absorpt_coefficient_mu 0.070
_exptl_absorpt_correction_T_max 0.9861
_exptl_absorpt_correction_T_min 0.9793
_exptl_absorpt_correction_type multi-scan
_exptl_absorpt_process_details SADABS
_exptl_crystal_colour yellow
_exptl_crystal_density_diffrn 1.205
_exptl_crystal_density_method 'not measured'
_exptl_crystal_description block
_exptl_crystal_F_000 924
_exptl_crystal_size_max 0.30
_exptl_crystal_size_mid 0.20
_exptl_crystal_size_min 0.20
_refine_diff_density_max 0.294
_refine_diff_density_min -0.210
_refine_diff_density_rms 0.046
_refine_ls_abs_structure_details 'Flack H D (1983), Acta Cryst. A39, 876-881'
_refine_ls_abs_structure_Flack 2(4)
_refine_ls_extinction_method none
_refine_ls_goodness_of_fit_ref 1.002
_refine_ls_hydrogen_treatment mixed
_refine_ls_matrix_type full
_refine_ls_number_parameters 309
_refine_ls_number_reflns 4884
_refine_ls_number_restraints 0
_refine_ls_restrained_S_all 1.002
_refine_ls_R_factor_all 0.0650
_refine_ls_R_factor_gt 0.0445
_refine_ls_shift/su_max 0.000
_refine_ls_shift/su_mean 0.000
_refine_ls_structure_factor_coef Fsqd
_refine_ls_weighting_details 'calc w=1/[\s^2^(Fo^2^)+(0.0640P)^2^+0.1819P] where P=(Fo^2^+2Fc^2^)/3'
_refine_ls_weighting_scheme calc
_refine_ls_wR_factor_gt 0.1060
_refine_ls_wR_factor_ref 0.1188
_reflns_number_gt 3800
_reflns_number_total 4884
_reflns_threshold_expression >2sigma(I)
_cod_data_source_file ol5b03657_si_001.cif
_cod_data_source_block 1
_cod_depositor_comments
;
The following automatic conversions were performed:

'_symmetry_cell_setting' value 'Orthorhombic' changed to
'orthorhombic' according to
/usr/data/users/saulius/crontab/automatic-downloads/rss-feeds/ACS/lib/dictionaries/cif_core.dic
dictionary named 'cif_core.dic' version 2.4.2 from 2011-04-26.

'_exptl_absorpt_correction_type' value 'Multi-scan' changed to
'multi-scan' according to
/usr/data/users/saulius/crontab/automatic-downloads/rss-feeds/ACS/lib/dictionaries/cif_core.dic
dictionary named 'cif_core.dic' version 2.4.2 from 2011-04-26.

Automatic conversion script
Id: cif_fix_values 4268 2015-11-12 08:31:59Z antanas 

 Adding full bibliography for 1542412.cif.
;
_cod_original_sg_symbol_H-M P2(1)2(1)2(1)
_cod_database_code 1542412

loop_
_symmetry_equiv_pos_as_xyz
'x, y, z'
'x+1/2, -y+1/2, -z'
'-x, y+1/2, -z+1/2'
'-x+1/2, -y, z+1/2'

loop_
_atom_site_label
_atom_site_type_symbol
_atom_site_fract_x
_atom_site_fract_y
_atom_site_fract_z
_atom_site_U_iso_or_equiv
_atom_site_adp_type
_atom_site_occupancy
_atom_site_symmetry_multiplicity
_atom_site_calc_flag
_atom_site_refinement_flags
C1 C -0.0124(2) 0.80738(15) 0.14274(12) 0.0409(5) Uani 1 1 d .
C2 C -0.0270(3) 0.90261(18) 0.11728(14) 0.0570(6) Uani 1 1 d .
H2 H 0.0417 0.9358 0.0958 0.068 Uiso 1 1 calc R
C3 C -0.1418(3) 0.9494(2) 0.12319(15) 0.0727(8) Uani 1 1 d .
H3 H -0.1501 1.0130 0.1047 0.087 Uiso 1 1 calc R
C4 C -0.2433(3) 0.9027(2) 0.15603(18) 0.0751(9) Uani 1 1 d .
H4 H -0.3204 0.9344 0.1605 0.090 Uiso 1 1 calc R
C5 C -0.2303(2) 0.8093(2) 0.1822(2) 0.0764(9) Uani 1 1 d .
H5 H -0.2989 0.7773 0.2048 0.092 Uiso 1 1 calc R
C6 C -0.1160(2) 0.76156(18) 0.17548(17) 0.0605(7) Uani 1 1 d .
H6 H -0.1090 0.6976 0.1933 0.073 Uiso 1 1 calc R
C7 C 0.0901(2) 0.57888(15) 0.18447(14) 0.0458(5) Uani 1 1 d .
H7 H 0.1045 0.5979 0.2376 0.055 Uiso 1 1 calc R
C8 C 0.0601(2) 0.48348(16) 0.16778(15) 0.0521(6) Uani 1 1 d .
H8 H 0.0543 0.4389 0.2099 0.063 Uiso 1 1 calc R
C9 C 0.0385(2) 0.45275(18) 0.08962(16) 0.0581(6) Uani 1 1 d .
H9 H 0.0172 0.3884 0.0787 0.070 Uiso 1 1 calc R
C10 C 0.0494(3) 0.52012(18) 0.02814(16) 0.0594(7) Uani 1 1 d .
H10 H 0.0361 0.5006 -0.0250 0.071 Uiso 1 1 calc R
C11 C 0.0794(2) 0.61532(16) 0.04395(13) 0.0472(5) Uani 1 1 d .
H11 H 0.0868 0.6593 0.0015 0.057 Uiso 1 1 calc R
C12 C 0.09895(18) 0.64698(15) 0.12293(12) 0.0385(5) Uani 1 1 d .
C13 C 0.11775(19) 0.75680(14) 0.14061(12) 0.0380(5) Uani 1 1 d .
C14 C 0.18036(19) 0.77909(15) 0.22084(12) 0.0388(5) Uani 1 1 d .
H14 H 0.1341 0.8158 0.2576 0.047 Uiso 1 1 calc R
C15 C 0.3024(2) 0.77654(17) 0.05892(12) 0.0475(5) Uani 1 1 d .
H15 H 0.3379 0.8010 0.0117 0.057 Uiso 1 1 calc R
C16 C 0.3835(2) 0.71426(15) 0.10667(12) 0.0418(5) Uani 1 1 d .
C17 C 0.38201(18) 0.69975(15) 0.18967(12) 0.0376(5) Uani 1 1 d .
C18 C 0.29623(19) 0.75102(14) 0.24404(12) 0.0377(5) Uani 1 1 d .
C19 C 0.34580(18) 0.78445(14) 0.32432(12) 0.0368(4) Uani 1 1 d .
C20 C 0.4652(2) 0.82672(15) 0.32846(13) 0.0428(5) Uani 1 1 d .
H20 H 0.5152 0.8281 0.2823 0.051 Uiso 1 1 calc R
C21 C 0.5110(2) 0.86654(15) 0.39935(14) 0.0464(5) Uani 1 1 d .
C22 C 0.4348(2) 0.86293(17) 0.46717(14) 0.0525(6) Uani 1 1 d .
H22 H 0.4650 0.8883 0.5155 0.063 Uiso 1 1 calc R
C23 C 0.3152(2) 0.82286(16) 0.46557(13) 0.0496(6) Uani 1 1 d .
C24 C 0.2721(2) 0.78301(16) 0.39364(12) 0.0439(5) Uani 1 1 d .
H24 H 0.1925 0.7548 0.3918 0.053 Uiso 1 1 calc R
C25 C 0.5380(2) 0.59817(15) 0.27952(14) 0.0492(6) Uani 1 1 d .
H25 H 0.4975 0.6072 0.3288 0.059 Uiso 1 1 calc R
C26 C 0.48990(19) 0.64030(14) 0.20888(12) 0.0393(5) Uani 1 1 d .
C27 C 0.6462(2) 0.54317(17) 0.27464(17) 0.0589(7) Uani 1 1 d .
H27 H 0.6784 0.5145 0.3212 0.071 Uiso 1 1 calc R
C28 C 0.7087(2) 0.52962(17) 0.20087(18) 0.0611(7) Uani 1 1 d .
H28 H 0.7821 0.4927 0.1996 0.073 Uiso 1 1 calc R
C29 C 0.6642(2) 0.56940(16) 0.13086(16) 0.0525(6) Uani 1 1 d .
H29 H 0.7060 0.5604 0.0820 0.063 Uiso 1 1 calc R
C30 C 0.5541(2) 0.62376(15) 0.13530(13) 0.0427(5) Uani 1 1 d .
C31 C 0.6379(2) 0.9159(2) 0.40066(19) 0.0689(8) Uani 1 1 d .
H31A H 0.6274 0.9844 0.3913 0.103 Uiso 1 1 calc R
H31B H 0.6904 0.8887 0.3591 0.103 Uiso 1 1 calc R
H31C H 0.6768 0.9059 0.4524 0.103 Uiso 1 1 calc R
C32 C 0.2317(3) 0.8277(2) 0.54013(15) 0.0825(9) Uani 1 1 d .
H32A H 0.2067 0.8939 0.5495 0.124 Uiso 1 1 calc R
H32B H 0.2775 0.8040 0.5861 0.124 Uiso 1 1 calc R
H32C H 0.1582 0.7881 0.5319 0.124 Uiso 1 1 calc R
N1 N 0.18844(18) 0.80263(13) 0.07270(10) 0.0461(4) Uani 1 1 d .
N2 N 0.48934(18) 0.67003(13) 0.07397(11) 0.0473(5) Uani 1 1 d .

loop_
_atom_site_aniso_label
_atom_site_aniso_U_11
_atom_site_aniso_U_22
_atom_site_aniso_U_33
_atom_site_aniso_U_23
_atom_site_aniso_U_13
_atom_site_aniso_U_12
C1 0.0441(12) 0.0444(11) 0.0342(10) -0.0066(9) -0.0073(9) 0.0028(10)
C2 0.0727(17) 0.0570(14) 0.0412(13) 0.0052(10) 0.0059(12) 0.0155(13)
C3 0.091(2) 0.0798(19) 0.0472(15) 0.0051(13) -0.0015(15) 0.0420(18)
C4 0.0581(17) 0.090(2) 0.077(2) -0.0291(17) -0.0200(16) 0.0349(16)
C5 0.0388(14) 0.0749(19) 0.115(2) -0.0382(18) 0.0009(15) -0.0027(13)
C6 0.0415(13) 0.0468(12) 0.093(2) -0.0136(13) 0.0023(13) -0.0032(11)
C7 0.0472(13) 0.0482(12) 0.0419(12) 0.0039(10) -0.0015(10) -0.0031(10)
C8 0.0497(14) 0.0459(12) 0.0607(15) 0.0115(11) -0.0024(11) -0.0032(11)
C9 0.0517(14) 0.0474(13) 0.0751(18) -0.0084(12) -0.0042(13) -0.0037(11)
C10 0.0638(17) 0.0621(15) 0.0525(15) -0.0147(12) -0.0065(13) -0.0014(14)
C11 0.0532(13) 0.0507(13) 0.0377(12) -0.0003(10) -0.0058(10) 0.0012(11)
C12 0.0309(10) 0.0455(11) 0.0390(11) 0.0001(9) -0.0034(9) 0.0028(9)
C13 0.0370(11) 0.0422(11) 0.0348(11) 0.0015(9) -0.0024(9) -0.0022(9)
C14 0.0344(11) 0.0473(11) 0.0346(11) -0.0021(9) 0.0035(9) -0.0035(9)
C15 0.0516(13) 0.0532(13) 0.0377(12) 0.0069(10) 0.0053(10) -0.0058(11)
C16 0.0417(12) 0.0435(11) 0.0403(12) -0.0001(9) 0.0081(9) -0.0018(10)
C17 0.0338(11) 0.0421(11) 0.0368(11) -0.0040(9) 0.0026(9) -0.0047(9)
C18 0.0377(11) 0.0412(11) 0.0343(11) 0.0001(8) 0.0026(9) -0.0053(9)
C19 0.0349(10) 0.0408(11) 0.0347(10) -0.0026(8) -0.0013(8) 0.0017(9)
C20 0.0382(12) 0.0465(11) 0.0438(12) -0.0053(9) 0.0009(9) 0.0005(10)
C21 0.0433(12) 0.0437(11) 0.0522(13) -0.0087(10) -0.0087(10) 0.0008(10)
C22 0.0611(15) 0.0546(14) 0.0417(12) -0.0115(11) -0.0116(12) 0.0021(12)
C23 0.0619(15) 0.0508(13) 0.0360(12) -0.0043(10) 0.0036(11) 0.0006(12)
C24 0.0420(12) 0.0515(13) 0.0382(11) -0.0010(9) 0.0022(9) -0.0034(10)
C25 0.0530(14) 0.0495(12) 0.0451(13) -0.0071(10) -0.0067(11) 0.0011(11)
C26 0.0371(11) 0.0372(10) 0.0436(12) -0.0072(9) 0.0007(9) -0.0032(9)
C27 0.0549(15) 0.0522(14) 0.0695(17) -0.0107(12) -0.0181(13) 0.0079(12)
C28 0.0471(15) 0.0444(13) 0.092(2) -0.0179(13) -0.0021(14) 0.0059(11)
C29 0.0482(13) 0.0430(12) 0.0663(16) -0.0133(11) 0.0129(12) -0.0020(11)
C30 0.0429(11) 0.0389(11) 0.0462(12) -0.0078(9) 0.0067(10) -0.0047(10)
C31 0.0503(15) 0.0703(17) 0.086(2) -0.0154(15) -0.0141(14) -0.0128(13)
C32 0.104(2) 0.099(2) 0.0444(15) -0.0102(14) 0.0195(16) -0.0174(19)
N1 0.0478(11) 0.0530(11) 0.0373(10) 0.0059(8) 0.0024(8) -0.0019(9)
N2 0.0510(11) 0.0465(10) 0.0443(10) -0.0030(8) 0.0098(9) -0.0028(9)

loop_
_atom_type_symbol
_atom_type_description
_atom_type_scat_dispersion_real
_atom_type_scat_dispersion_imag
_atom_type_scat_source
C C 0.0033 0.0016 'International Tables Vol C Tables 4.2.6.8 and 6.1.1.4'
H H 0.0000 0.0000 'International Tables Vol C Tables 4.2.6.8 and 6.1.1.4'
N N 0.0061 0.0033 'International Tables Vol C Tables 4.2.6.8 and 6.1.1.4'

loop_
_geom_angle_atom_site_label_1
_geom_angle_atom_site_label_2
_geom_angle_atom_site_label_3
_geom_angle
C6 C1 C2 117.5(2)
C6 C1 C13 121.12(18)
C2 C1 C13 121.2(2)
C3 C2 C1 121.1(3)
C3 C2 H2 119.4
C1 C2 H2 119.4
C4 C3 C2 120.4(3)
C4 C3 H3 119.8
C2 C3 H3 119.8
C5 C4 C3 119.2(3)
C5 C4 H4 120.4
C3 C4 H4 120.4
C4 C5 C6 120.7(3)
C4 C5 H5 119.6
C6 C5 H5 119.6
C1 C6 C5 121.0(2)
C1 C6 H6 119.5
C5 C6 H6 119.5
C8 C7 C12 120.7(2)
C8 C7 H7 119.6
C12 C7 H7 119.6
C7 C8 C9 121.2(2)
C7 C8 H8 119.4
C9 C8 H8 119.4
C8 C9 C10 118.2(2)
C8 C9 H9 120.9
C10 C9 H9 120.9
C11 C10 C9 121.2(2)
C11 C10 H10 119.4
C9 C10 H10 119.4
C10 C11 C12 120.8(2)
C10 C11 H11 119.6
C12 C11 H11 119.6
C7 C12 C11 118.0(2)
C7 C12 C13 121.80(19)
C11 C12 C13 120.02(19)
N1 C13 C14 110.75(16)
N1 C13 C1 106.10(16)
C14 C13 C1 106.33(16)
N1 C13 C12 109.48(17)
C14 C13 C12 114.74(17)
C1 C13 C12 109.05(16)
C18 C14 C13 126.38(19)
C18 C14 H14 116.8
C13 C14 H14 116.8
N1 C15 C16 129.0(2)
N1 C15 H15 115.5
C16 C15 H15 115.5
N2 C16 C17 109.43(19)
N2 C16 C15 121.83(19)
C17 C16 C15 128.1(2)
C16 C17 C26 106.87(18)
C16 C17 C18 123.20(19)
C26 C17 C18 129.20(18)
C14 C18 C17 122.17(18)
C14 C18 C19 119.05(18)
C17 C18 C19 118.29(17)
C24 C19 C20 118.49(18)
C24 C19 C18 121.96(17)
C20 C19 C18 119.28(18)
C21 C20 C19 121.7(2)
C21 C20 H20 119.1
C19 C20 H20 119.1
C20 C21 C22 117.9(2)
C20 C21 C31 120.3(2)
C22 C21 C31 121.8(2)
C23 C22 C21 122.3(2)
C23 C22 H22 118.8
C21 C22 H22 118.8
C22 C23 C24 118.4(2)
C22 C23 C32 120.1(2)
C24 C23 C32 121.4(2)
C23 C24 C19 121.2(2)
C23 C24 H24 119.4
C19 C24 H24 119.4
C27 C25 C26 118.8(2)
C27 C25 H25 120.6
C26 C25 H25 120.6
C25 C26 C30 118.5(2)
C25 C26 C17 135.01(19)
C30 C26 C17 106.50(18)
C25 C27 C28 121.3(2)
C25 C27 H27 119.4
C28 C27 H27 119.4
C29 C28 C27 121.5(2)
C29 C28 H28 119.3
C27 C28 H28 119.3
C28 C29 C30 117.5(2)
C28 C29 H29 121.3
C30 C29 H29 121.3
N2 C30 C29 128.9(2)
N2 C30 C26 108.59(18)
C29 C30 C26 122.5(2)
C21 C31 H31A 109.5
C21 C31 H31B 109.5
H31A C31 H31B 109.5
C21 C31 H31C 109.5
H31A C31 H31C 109.5
H31B C31 H31C 109.5
C23 C32 H32A 109.5
C23 C32 H32B 109.5
H32A C32 H32B 109.5
C23 C32 H32C 109.5
H32A C32 H32C 109.5
H32B C32 H32C 109.5
C15 N1 C13 119.42(18)
C30 N2 C16 108.56(17)

loop_
_geom_bond_atom_site_label_1
_geom_bond_atom_site_label_2
_geom_bond_distance
C1 C6 1.378(3)
C1 C2 1.382(3)
C1 C13 1.547(3)
C2 C3 1.382(4)
C2 H2 0.9300
C3 C4 1.366(4)
C3 H3 0.9300
C4 C5 1.360(4)
C4 H4 0.9300
C5 C6 1.383(3)
C5 H5 0.9300
C6 H6 0.9300
C7 C8 1.376(3)
C7 C12 1.386(3)
C7 H7 0.9300
C8 C9 1.379(3)
C8 H8 0.9300
C9 C10 1.380(3)
C9 H9 0.9300
C10 C11 1.371(3)
C10 H10 0.9300
C11 C12 1.393(3)
C11 H11 0.9300
C12 C13 1.549(3)
C13 N1 1.490(3)
C13 C14 1.516(3)
C14 C18 1.345(3)
C14 H14 0.9300
C15 N1 1.282(3)
C15 C16 1.448(3)
C15 H15 0.9300
C16 N2 1.387(3)
C16 C17 1.388(3)
C17 C26 1.442(3)
C17 C18 1.461(3)
C18 C19 1.501(3)
C19 C24 1.388(3)
C19 C20 1.396(3)
C20 C21 1.382(3)
C20 H20 0.9300
C21 C22 1.384(3)
C21 C31 1.508(3)
C22 C23 1.384(3)
C22 H22 0.9300
C23 C24 1.387(3)
C23 C32 1.520(3)
C24 H24 0.9300
C25 C27 1.377(3)
C25 C26 1.400(3)
C25 H25 0.9300
C26 C30 1.414(3)
C27 C28 1.402(4)
C27 H27 0.9300
C28 C29 1.365(3)
C28 H28 0.9300
C29 C30 1.388(3)
C29 H29 0.9300
C30 N2 1.381(3)
C31 H31A 0.9600
C31 H31B 0.9600
C31 H31C 0.9600
C32 H32A 0.9600
C32 H32B 0.9600
C32 H32C 0.9600
